data_7063011
loop_
_publ_author_name
'Petrushina, Tatiana N.'
'Nelyubina, Yulia V.'
'Perekalin, Dmitry S.'
'Shvydkiy, Nikita V.'

_publ_section_title
;
 Catalytic activity of cyclobutadiene rhodium complexes in hydrosilylation
 and other transformations of alkynes
;
_journal_issue 9
_journal_name_full 'New Journal of Chemistry'
_journal_page_first 3952
_journal_page_last 3956
_journal_paper_doi 10.1039/D3NJ05426H
_journal_volume 48
_journal_year 2024
_chemical_formula_moiety 'C22 H28 Rh, F6 P'
_chemical_formula_sum 'C22 H28 F6 P Rh'
_chemical_formula_weight 540.32
_space_group_crystal_system monoclinic
_space_group_IT_number 14
_space_group_name_Hall '-P 2ybc'
_space_group_name_H-M_alt 'P 1 21/c 1'
_atom_sites_solution_hydrogens geom
_atom_sites_solution_primary dual
_audit_creation_date 2023-10-19
_audit_creation_method
;
Olex2 1.3
(compiled 2020.11.12 svn.r5f609507 for OlexSys, GUI svn.r6408)
;
_audit_update_record
;
2023-10-19 deposited with the CCDC.	2024-02-05 downloaded from the CCDC.
;
_cell_angle_alpha 90
_cell_angle_beta 90.557(6)
_cell_angle_gamma 90
_cell_formula_units_Z 8
_cell_length_a 15.9090(14)
_cell_length_b 17.5486(17)
_cell_length_c 15.8848(16)
_cell_measurement_reflns_used 9838
_cell_measurement_temperature 100
_cell_measurement_theta_max 30.69
_cell_measurement_theta_min 2.56
_cell_volume 4434.5(7)
_computing_molecular_graphics 'Olex2 1.3 (Dolomanov et al., 2009)'
_computing_publication_material 'Olex2 1.3 (Dolomanov et al., 2009)'
_computing_structure_refinement 'XL  (Sheldrick, 2008)'
_computing_structure_solution 'SHELXT  (Sheldrick, 2015)'
_diffrn_ambient_temperature 100
_diffrn_measured_fraction_theta_full 0.979
_diffrn_measured_fraction_theta_max 0.979
_diffrn_measurement_device_type 'Bruker Quest D8'
_diffrn_measurement_method '\f and \w scans'
_diffrn_radiation_monochromator graphite
_diffrn_radiation_type MoK\a
_diffrn_radiation_wavelength 0.71073
_diffrn_reflns_av_R_equivalents 0.0697
_diffrn_reflns_av_unetI/netI 0.0666
_diffrn_reflns_Laue_measured_fraction_full 0.979
_diffrn_reflns_Laue_measured_fraction_max 0.979
_diffrn_reflns_limit_h_max 18
_diffrn_reflns_limit_h_min -18
_diffrn_reflns_limit_k_max 20
_diffrn_reflns_limit_k_min -16
_diffrn_reflns_limit_l_max 18
_diffrn_reflns_limit_l_min -18
_diffrn_reflns_number 30655
_diffrn_reflns_point_group_measured_fraction_full 0.979
_diffrn_reflns_point_group_measured_fraction_max 0.979
_diffrn_reflns_theta_full 25.242
_diffrn_reflns_theta_max 25.000
_diffrn_reflns_theta_min 1.821
_diffrn_source_current 1.4
_diffrn_source_power 0.07
_diffrn_source_voltage 50.0
_diffrn_standards_number 0
_exptl_absorpt_coefficient_mu 0.898
_exptl_absorpt_correction_T_max 0.4330
_exptl_absorpt_correction_T_min 0.3388
_exptl_absorpt_correction_type multi-scan
_exptl_absorpt_process_details
;
SADABS-2016/2 (Bruker,2016/2) was used for absorption correction.
wR2(int) was 0.1074 before and 0.0696 after correction.
The Ratio of minimum to maximum transmission is 0.7824.
The \l/2 correction factor is Not present.
;
_exptl_crystal_colour yellow
_exptl_crystal_colour_primary yellow
_exptl_crystal_density_diffrn 1.619
_exptl_crystal_description plate
_exptl_crystal_F_000 2192
_exptl_crystal_size_max 0.35
_exptl_crystal_size_mid 0.35
_exptl_crystal_size_min 0.05
_refine_diff_density_max 1.965
_refine_diff_density_min -1.959
_refine_diff_density_rms 0.168
_refine_ls_extinction_method none
_refine_ls_goodness_of_fit_ref 1.038
_refine_ls_hydrogen_treatment constr
_refine_ls_matrix_type full
_refine_ls_number_parameters 617
_refine_ls_number_reflns 7725
_refine_ls_number_restraints 126
_refine_ls_restrained_S_all 1.039
_refine_ls_R_factor_all 0.0978
_refine_ls_R_factor_gt 0.0840
_refine_ls_shift/su_max 0.000
_refine_ls_shift/su_mean 0.000
_refine_ls_structure_factor_coef Fsqd
_refine_ls_weighting_details 'w=1/[\s^2^(Fo^2^)+(0.1678P)^2^+49.5686P] where P=(Fo^2^+2Fc^2^)/3'
_refine_ls_weighting_scheme calc
_refine_ls_wR_factor_gt 0.2455
_refine_ls_wR_factor_ref 0.2683
_reflns_Friedel_coverage 0.000
_reflns_number_gt 6571
_reflns_number_total 7725
_reflns_threshold_expression 'I > 2\s(I)'
_cod_data_source_file d3nj05426h2.cif
_cod_data_source_block C4Et4RhC10H8
_cod_depositor_comments 'Adding full bibliography for 7063011--7063012.cif.'
_cod_database_code 7063011
_shelxl_version_number 2014/6
_shelx_space_group_comment
;
The symmetry employed for this shelxl refinement is uniquely defined
by the following loop, which should always be used as a source of
symmetry information in preference to the above space-group names.
They are only intended as comments.
;
_shelx_estimated_absorpt_t_max 0.956
_shelx_estimated_absorpt_t_min 0.744
_olex2_refinement_description
;
1. Twinned data refinement
 Scales: 0.649(2)
 0.351(2)
2. Fixed Uiso
 At 1.2 times of:
  All C(H) groups, All C(H,H) groups
 At 1.5 times of:
  All C(H,H,H) groups
3. Restrained distances
 C32'-C31' \\sim C31-C32
 with sigma of 0.02
 C31-C25 \\sim C25-C31'
 with sigma of 0.02
 C23-C27 \\sim C23-C27'
 with sigma of 0.02
 C11'-C12' \\sim C12-C11
 with sigma of 0.02
 C6-C5 \\sim C5'-C6'
 with sigma of 0.02
 C1-C5 \\sim C1-C5'
 with sigma of 0.02
 C26-C33' \\sim C33-C26
 with sigma of 0.02
 C33-C34 \\sim C34'-C33'
 with sigma of 0.02
 C30'-C29' \\sim C30-C29
 with sigma of 0.02
 C24-C29' \\sim C24-C29
 with sigma of 0.02
 P2-F12 \\sim P2-F12'
 with sigma of 0.02
 P2-F8' \\sim P2-F8
 with sigma of 0.02
 P2-F10 \\sim P2-F10'
 with sigma of 0.02
 P2-F7 \\sim P2-F7'
 with sigma of 0.02
 P2-F9 \\sim P2-F9'
 with sigma of 0.02
 P2-F11 \\sim P2-F11'
 with sigma of 0.02
 C6'-C5' \\sim C6-C5
 with sigma of 0.02
 C5'-C1 \\sim C5-C1
 with sigma of 0.02
 C27'-C23 \\sim C27-C23
 with sigma of 0.02
 C12'-C11' \\sim C12-C11
 with sigma of 0.02
 C34'-C33' \\sim C34-C33
 with sigma of 0.02
 C30-C29 \\sim C30'-C29'
 with sigma of 0.02
 C33'-C26 \\sim C33-C26
 with sigma of 0.02
 C32'-C31' \\sim C32-C31
 with sigma of 0.02
 C29'-C24 \\sim C29-C24
 with sigma of 0.02
 C4-C11' \\sim C4-C11
 with sigma of 0.02
 C31'-C25 \\sim C31-C25
 with sigma of 0.02
 C28-C27 \\sim C28'-C27'
 with sigma of 0.02
4. Uiso/Uaniso restraints and constraints
Uanis(C21) \\sim Ueq, Uanis(C20) \\sim Ueq: with sigma of 0.01 and sigma for
terminal atoms of 0.02
Uanis(C12') \\sim Ueq, Uanis(C12) \\sim Ueq: with sigma of 0.01 and sigma for
terminal atoms of 0.02
Uanis(C31) \\sim Ueq: with sigma of 0.01 and sigma for terminal atoms of 0.02
Uanis(C27) \\sim Ueq: with sigma of 0.01 and sigma for terminal atoms of 0.02
Uanis(C11') \\sim Ueq: with sigma of 0.01 and sigma for terminal atoms of 0.02
Uanis(C5) \\sim Ueq, Uanis(C6) \\sim Ueq: with sigma of 0.01 and sigma for
terminal atoms of 0.02
Uanis(C34) \\sim Ueq: with sigma of 0.01 and sigma for terminal atoms of 0.02
Uanis(C29') \\sim Ueq: with sigma of 0.01 and sigma for terminal atoms of 0.02
Uanis(C30') \\sim Ueq: with sigma of 0.01 and sigma for terminal atoms of 0.02
Uanis(F10') \\sim Ueq, Uanis(F12) \\sim Ueq: with sigma of 0.01 and sigma for
terminal atoms of 0.02
Uanis(F12) \\sim Ueq, Uanis(F9) \\sim Ueq, Uanis(F8') \\sim Ueq: with sigma of
0.01 and sigma for terminal atoms of 0.02
Uanis(F12) \\sim Ueq: with sigma of 0.005 and sigma for terminal atoms of 0.01
Uanis(F9') \\sim Ueq: with sigma of 0.005 and sigma for terminal atoms of 0.01
Uanis(F11') \\sim Ueq: with sigma of 0.005 and sigma for terminal atoms of 0.01
Uanis(C11) = Uanis(C11')
Uanis(C12') = Uanis(C12)
Uanis(C31') = Uanis(C31)
Uanis(C32') = Uanis(C32)
Uanis(C27') = Uanis(C27)
Uanis(C28') = Uanis(C28)
Uanis(C6) = Uanis(C6')
Uanis(C5') = Uanis(C5)
Uanis(C33') = Uanis(C33)
Uanis(C34) = Uanis(C34')
Uanis(C30') = Uanis(C30)
Uanis(C29) = Uanis(C29')
Uanis(F9) = Uanis(F9')
Uanis(F10') = Uanis(F10)
Uanis(F8) = Uanis(F8')
Uanis(F12') = Uanis(F12)
Uanis(F7) = Uanis(F7')
Uanis(F11') = Uanis(F11)
5. Others
 Sof(C31')=Sof(H31C)=Sof(H31D)=Sof(C32')=Sof(H32D)=Sof(H32E)=Sof(H32F)=1-FVAR(1)
 Sof(C31)=Sof(H31A)=Sof(H31B)=Sof(C32)=Sof(H32A)=Sof(H32B)=Sof(H32C)=FVAR(1)
 Sof(C27')=Sof(H27C)=Sof(H27D)=Sof(C28')=Sof(H28D)=Sof(H28E)=Sof(H28F)=1-FVAR(2)
 Sof(C27)=Sof(H27A)=Sof(H27B)=Sof(C28)=Sof(H28A)=Sof(H28B)=Sof(H28C)=FVAR(2)
 Sof(C11)=Sof(H11C)=Sof(H11D)=Sof(C12)=Sof(H12D)=Sof(H12E)=Sof(H12F)=1-FVAR(3)
 Sof(C11')=Sof(H11A)=Sof(H11B)=Sof(C12')=Sof(H12A)=Sof(H12B)=Sof(H12C)=FVAR(3)
 Sof(C5)=Sof(H5A)=Sof(H5B)=Sof(C6)=Sof(H6A)=Sof(H6B)=Sof(H6C)=1-FVAR(4)
 Sof(C5')=Sof(H5'A)=Sof(H5'B)=Sof(C6')=Sof(H6'A)=Sof(H6'B)=Sof(H6'C)=FVAR(4)
 Sof(C33')=Sof(H33C)=Sof(H33D)=Sof(C34')=Sof(H34D)=Sof(H34E)=Sof(H34F)=1-FVAR(5)
 Sof(C33)=Sof(H33A)=Sof(H33B)=Sof(C34)=Sof(H34A)=Sof(H34B)=Sof(H34C)=FVAR(5)
 Sof(C29)=Sof(H29A)=Sof(H29B)=Sof(C30)=Sof(H30A)=Sof(H30B)=Sof(H30C)=1-FVAR(6)
 Sof(C29')=Sof(H29C)=Sof(H29D)=Sof(C30')=Sof(H30D)=Sof(H30E)=Sof(H30F)=FVAR(6)
 Sof(F7)=Sof(F8)=Sof(F9)=Sof(F10)=Sof(F11)=Sof(F12)=1-FVAR(7)
 Sof(F7')=Sof(F8')=Sof(F9')=Sof(F10')=Sof(F11')=Sof(F12')=FVAR(7)
6.a Secondary CH2 refined with riding coordinates:
 C7(H7A,H7B), C9(H9A,H9B), C5'(H5'A,H5'B), C11'(H11A,H11B), C5(H5A,H5B),
 C11(H11C,H11D), C27(H27A,H27B), C29(H29A,H29B), C31(H31A,H31B), C33(H33A,H33B),
  C27'(H27C,H27D), C29'(H29C,H29D), C31'(H31C,H31D), C33'(H33C,H33D)
6.b Aromatic/amide H refined with riding coordinates:
 C14(H14), C15(H15), C16(H16), C17(H17), C19(H19), C20(H20), C21(H21),
 C22(H22), C36(H36), C37(H37), C38(H38), C39(H39), C41(H41), C42(H42), C43(H43),
  C44(H44)
6.c Idealised Me refined as rotating group:
 C8(H8A,H8B,H8C), C10(H10A,H10B,H10C), C6'(H6'A,H6'B,H6'C), C12'(H12A,H12B,
 H12C), C6(H6A,H6B,H6C), C12(H12D,H12E,H12F), C28(H28A,H28B,H28C), C30(H30A,
 H30B,H30C), C32(H32A,H32B,H32C), C34(H34A,H34B,H34C), C28'(H28D,H28E,H28F),
 C30'(H30D,H30E,H30F), C32'(H32D,H32E,H32F), C34'(H34D,H34E,H34F)
;
_olex2_submission_special_instructions 'No special instructions were received'

loop_
_space_group_symop_operation_xyz
'x, y, z'
'-x, y+1/2, -z+1/2'
'-x, -y, -z'
'x, -y-1/2, z-1/2'

loop_
_atom_site_label
_atom_site_type_symbol
_atom_site_fract_x
_atom_site_fract_y
_atom_site_fract_z
_atom_site_U_iso_or_equiv
_atom_site_adp_type
_atom_site_occupancy
_atom_site_site_symmetry_order
_atom_site_calc_flag
_atom_site_refinement_flags_posn
_atom_site_refinement_flags_adp
_atom_site_refinement_flags_occupancy
_atom_site_disorder_assembly
_atom_site_disorder_group
Rh1 Rh 0.30561(6) 0.59559(4) 0.87258(6) 0.0262(3) Uani 1 1 d . . . . .
C1 C 0.3128(9) 0.7161(7) 0.8782(9) 0.037(3) Uani 1 1 d D . . . .
C2 C 0.2806(8) 0.6915(6) 0.7966(8) 0.028(3) Uani 1 1 d . . . . .
C3 C 0.3627(8) 0.6611(7) 0.7781(10) 0.036(3) Uani 1 1 d . . . . .
C4 C 0.3931(9) 0.6838(7) 0.8603(11) 0.046(4) Uani 1 1 d D . . . .
C7 C 0.1994(8) 0.7020(7) 0.7481(8) 0.033(3) Uani 1 1 d . . . . .
H7A H 0.1518 0.7015 0.7878 0.040 Uiso 1 1 calc R U . . .
H7B H 0.1918 0.6588 0.7086 0.040 Uiso 1 1 calc R U . . .
C8 C 0.1982(9) 0.7765(7) 0.6987(9) 0.040(3) Uani 1 1 d . . . . .
H8A H 0.2434 0.7761 0.6572 0.060 Uiso 1 1 calc R U . . .
H8B H 0.2066 0.8193 0.7375 0.060 Uiso 1 1 calc R U . . .
H8C H 0.1439 0.7820 0.6697 0.060 Uiso 1 1 calc R U . . .
C9 C 0.4069(9) 0.6317(8) 0.7039(11) 0.043(3) Uani 1 1 d . . . . .
H9A H 0.4456 0.5906 0.7220 0.052 Uiso 1 1 calc R U . . .
H9B H 0.4412 0.6732 0.6797 0.052 Uiso 1 1 calc R U . . .
C10 C 0.3479(11) 0.6007(8) 0.6355(11) 0.048(4) Uani 1 1 d . . . . .
H10A H 0.3811 0.5799 0.5892 0.071 Uiso 1 1 calc R U . . .
H10B H 0.3119 0.6419 0.6143 0.071 Uiso 1 1 calc R U . . .
H10C H 0.3127 0.5603 0.6592 0.071 Uiso 1 1 calc R U . . .
C13 C 0.1859(8) 0.5214(7) 0.9018(9) 0.034(3) Uani 1 1 d . . . . .
C14 C 0.2304(9) 0.4895(7) 0.8364(9) 0.037(3) Uani 1 1 d . . . . .
H14 H 0.2044 0.4826 0.7828 0.044 Uiso 1 1 calc R U . . .
C15 C 0.3149(9) 0.4674(7) 0.8496(11) 0.044(4) Uani 1 1 d . . . . .
H15 H 0.3433 0.4405 0.8065 0.053 Uiso 1 1 calc R U . . .
C16 C 0.3578(9) 0.4841(7) 0.9245(11) 0.045(4) Uani 1 1 d . . . . .
H16 H 0.4157 0.4718 0.9307 0.054 Uiso 1 1 calc R U . . .
C17 C 0.3153(9) 0.5183(8) 0.9886(10) 0.047(4) Uani 1 1 d . . . . .
H17 H 0.3449 0.5310 1.0389 0.057 Uiso 1 1 calc R U . . .
C18 C 0.2271(9) 0.5357(8) 0.9823(9) 0.038(3) Uani 1 1 d . . . . .
C19 C 0.1832(11) 0.5670(11) 1.0479(11) 0.062(5) Uani 1 1 d . . . . .
H19 H 0.2111 0.5785 1.0995 0.074 Uiso 1 1 calc R U . . .
C20 C 0.0989(14) 0.5815(13) 1.0384(15) 0.078(6) Uani 1 1 d . U . . .
H20 H 0.0676 0.6000 1.0848 0.093 Uiso 1 1 calc R U . . .
C21 C 0.0574(13) 0.5687(13) 0.9574(14) 0.074(5) Uani 1 1 d . U . . .
H21 H -0.0007 0.5804 0.9511 0.089 Uiso 1 1 calc R U . . .
C22 C 0.0994(9) 0.5408(9) 0.8922(13) 0.056(5) Uani 1 1 d . . . . .
H22 H 0.0718 0.5339 0.8395 0.067 Uiso 1 1 calc R U . . .
C5' C 0.264(3) 0.761(2) 0.944(2) 0.034(5) Uani 0.40(5) 1 d D . P A 1
H5'A H 0.2836 0.7427 0.9994 0.041 Uiso 0.40(5) 1 calc R U P A 1
H5'B H 0.2821 0.8145 0.9388 0.041 Uiso 0.40(5) 1 calc R U P A 1
C6' C 0.169(3) 0.762(4) 0.947(4) 0.056(8) Uani 0.40(5) 1 d D . P A 1
H6'A H 0.1474 0.7998 0.9068 0.084 Uiso 0.40(5) 1 calc R U P A 1
H6'B H 0.1512 0.7754 1.0038 0.084 Uiso 0.40(5) 1 calc R U P A 1
H6'C H 0.1471 0.7115 0.9320 0.084 Uiso 0.40(5) 1 calc R U P A 1
C11' C 0.468(2) 0.695(2) 0.920(2) 0.037(6) Uani 0.46(4) 1 d D U P B 1
H11A H 0.4993 0.7419 0.9048 0.045 Uiso 0.46(4) 1 calc R U P B 1
H11B H 0.4480 0.7011 0.9789 0.045 Uiso 0.46(4) 1 calc R U P B 1
C12' C 0.524(2) 0.626(2) 0.913(3) 0.047(6) Uani 0.46(4) 1 d D U P B 1
H12A H 0.5123 0.5997 0.8597 0.071 Uiso 0.46(4) 1 calc R U P B 1
H12B H 0.5127 0.5908 0.9599 0.071 Uiso 0.46(4) 1 calc R U P B 1
H12C H 0.5830 0.6414 0.9152 0.071 Uiso 0.46(4) 1 calc R U P B 1
C5 C 0.294(2) 0.7697(14) 0.9498(14) 0.034(5) Uani 0.60(5) 1 d D U P A 2
H5A H 0.3177 0.8207 0.9380 0.041 Uiso 0.60(5) 1 calc R U P A 2
H5B H 0.3197 0.7503 1.0027 0.041 Uiso 0.60(5) 1 calc R U P A 2
C6 C 0.200(3) 0.775(2) 0.958(3) 0.056(8) Uani 0.60(5) 1 d D U P A 2
H6A H 0.1753 0.7969 0.9071 0.084 Uiso 0.60(5) 1 calc R U P A 2
H6B H 0.1859 0.8066 1.0068 0.084 Uiso 0.60(5) 1 calc R U P A 2
H6C H 0.1766 0.7234 0.9667 0.084 Uiso 0.60(5) 1 calc R U P A 2
C11 C 0.4837(14) 0.6873(18) 0.896(2) 0.037(6) Uani 0.54(4) 1 d D . P B 2
H11C H 0.5085 0.7361 0.8767 0.045 Uiso 0.54(4) 1 calc R U P B 2
H11D H 0.4799 0.6899 0.9577 0.045 Uiso 0.54(4) 1 calc R U P B 2
C12 C 0.5456(19) 0.6247(17) 0.875(3) 0.047(6) Uani 0.54(4) 1 d D U P B 2
H12D H 0.5781 0.6395 0.8251 0.071 Uiso 0.54(4) 1 calc R U P B 2
H12E H 0.5149 0.5774 0.8624 0.071 Uiso 0.54(4) 1 calc R U P B 2
H12F H 0.5838 0.6166 0.9225 0.071 Uiso 0.54(4) 1 calc R U P B 2
Rh2 Rh 0.20901(6) 0.40222(5) 0.39364(7) 0.0281(3) Uani 1 1 d . . . . .
C23 C 0.1581(9) 0.2932(8) 0.4041(10) 0.040(3) Uani 1 1 d D . . . .
C24 C 0.2255(7) 0.2915(7) 0.3468(10) 0.036(3) Uani 1 1 d D . . . .
C25 C 0.1768(11) 0.3358(8) 0.2852(10) 0.048(4) Uani 1 1 d D . . . .
C26 C 0.1093(8) 0.3383(8) 0.3420(10) 0.042(3) Uani 1 1 d D . . . .
C35 C 0.3302(9) 0.4607(7) 0.4564(10) 0.040(3) Uani 1 1 d . . . . .
C36 C 0.3055(10) 0.4992(8) 0.3829(11) 0.047(4) Uani 1 1 d . . . . .
H36 H 0.3446 0.5048 0.3385 0.057 Uiso 1 1 calc R U . . .
C37 C 0.2237(10) 0.5299(7) 0.3734(10) 0.045(4) Uani 1 1 d . . . . .
H37 H 0.2089 0.5575 0.3240 0.054 Uiso 1 1 calc R U . . .
C38 C 0.1648(11) 0.5196(8) 0.4369(12) 0.050(4) Uani 1 1 d . . . . .
H38 H 0.1106 0.5418 0.4316 0.060 Uiso 1 1 calc R U . . .
C39 C 0.1855(9) 0.4759(7) 0.5095(10) 0.042(3) Uani 1 1 d . . . . .
H39 H 0.1443 0.4662 0.5510 0.050 Uiso 1 1 calc R U . . .
C40 C 0.2694(8) 0.4464(7) 0.5196(10) 0.036(3) Uani 1 1 d . . . . .
C41 C 0.2940(9) 0.4041(7) 0.5929(9) 0.036(3) Uani 1 1 d . . . . .
H41 H 0.2529 0.3923 0.6339 0.043 Uiso 1 1 calc R U . . .
C42 C 0.3745(10) 0.3802(8) 0.6055(10) 0.044(4) Uani 1 1 d . . . . .
H42 H 0.3898 0.3523 0.6546 0.053 Uiso 1 1 calc R U . . .
C43 C 0.4352(10) 0.3981(9) 0.5433(13) 0.054(5) Uani 1 1 d . . . . .
H43 H 0.4922 0.3838 0.5524 0.065 Uiso 1 1 calc R U . . .
C44 C 0.4144(9) 0.4337(9) 0.4744(12) 0.052(4) Uani 1 1 d . . . . .
H44 H 0.4567 0.4424 0.4338 0.063 Uiso 1 1 calc R U . . .
C27 C 0.1344(18) 0.2568(14) 0.4863(15) 0.055(6) Uani 0.68(3) 1 d D U P C 1
H27A H 0.0777 0.2731 0.5040 0.065 Uiso 0.68(3) 1 calc R U P C 1
H27B H 0.1755 0.2697 0.5313 0.065 Uiso 0.68(3) 1 calc R U P C 1
C28 C 0.136(2) 0.1623(13) 0.4639(19) 0.066(8) Uani 0.68(3) 1 d D . P C 1
H28A H 0.1880 0.1503 0.4334 0.100 Uiso 0.68(3) 1 calc R U P C 1
H28B H 0.0875 0.1491 0.4291 0.100 Uiso 0.68(3) 1 calc R U P C 1
H28C H 0.1352 0.1331 0.5165 0.100 Uiso 0.68(3) 1 calc R U P C 1
C29 C 0.3086(11) 0.2503(13) 0.3406(13) 0.050(5) Uani 0.87(4) 1 d D . P D 1
H29A H 0.3492 0.2834 0.3111 0.060 Uiso 0.87(4) 1 calc R U P D 1
H29B H 0.3006 0.2037 0.3064 0.060 Uiso 0.87(4) 1 calc R U P D 1
C30 C 0.3450(16) 0.2284(13) 0.4256(15) 0.064(7) Uani 0.87(4) 1 d D . P D 1
H30A H 0.3998 0.2039 0.4179 0.096 Uiso 0.87(4) 1 calc R U P D 1
H30B H 0.3068 0.1929 0.4536 0.096 Uiso 0.87(4) 1 calc R U P D 1
H30C H 0.3520 0.2742 0.4603 0.096 Uiso 0.87(4) 1 calc R U P D 1
C31 C 0.1755(17) 0.3632(18) 0.1935(15) 0.055(6) Uani 0.63(2) 1 d D U P E 1
H31A H 0.1457 0.3255 0.1577 0.066 Uiso 0.63(2) 1 calc R U P E 1
H31B H 0.1451 0.4123 0.1894 0.066 Uiso 0.63(2) 1 calc R U P E 1
C32 C 0.2645(19) 0.3732(16) 0.163(2) 0.069(7) Uani 0.63(2) 1 d D . P E 1
H32A H 0.2644 0.4062 0.1132 0.103 Uiso 0.63(2) 1 calc R U P E 1
H32B H 0.2879 0.3233 0.1482 0.103 Uiso 0.63(2) 1 calc R U P E 1
H32C H 0.2988 0.3964 0.2076 0.103 Uiso 0.63(2) 1 calc R U P E 1
C33 C 0.0217(11) 0.3659(13) 0.3256(12) 0.044(5) Uani 0.77(3) 1 d D . P F 1
H33A H 0.0250 0.4105 0.2875 0.053 Uiso 0.77(3) 1 calc R U P F 1
H33B H -0.0090 0.3253 0.2949 0.053 Uiso 0.77(3) 1 calc R U P F 1
C34 C -0.0247(17) 0.3861(18) 0.392(2) 0.064(8) Uani 0.77(3) 1 d D U P F 1
H34A H -0.0729 0.4166 0.3734 0.096 Uiso 0.77(3) 1 calc R U P F 1
H34B H 0.0098 0.4163 0.4315 0.096 Uiso 0.77(3) 1 calc R U P F 1
H34C H -0.0448 0.3403 0.4211 0.096 Uiso 0.77(3) 1 calc R U P F 1
C27' C 0.170(3) 0.244(3) 0.482(3) 0.055(6) Uani 0.32(3) 1 d D . P C 2
H27C H 0.1787 0.2747 0.5331 0.065 Uiso 0.32(3) 1 calc R U P C 2
H27D H 0.2177 0.2079 0.4753 0.065 Uiso 0.32(3) 1 calc R U P C 2
C28' C 0.076(4) 0.198(3) 0.482(4) 0.066(8) Uani 0.32(3) 1 d D . P C 2
H28D H 0.0762 0.1583 0.4385 0.100 Uiso 0.32(3) 1 calc R U P C 2
H28E H 0.0313 0.2347 0.4698 0.100 Uiso 0.32(3) 1 calc R U P C 2
H28F H 0.0675 0.1749 0.5371 0.100 Uiso 0.32(3) 1 calc R U P C 2
C29' C 0.292(6) 0.233(5) 0.367(11) 0.050(5) Uani 0.13(4) 1 d D U P D 2
H29C H 0.2959 0.1978 0.3186 0.060 Uiso 0.13(4) 1 calc R U P D 2
H29D H 0.2722 0.2026 0.4156 0.060 Uiso 0.13(4) 1 calc R U P D 2
C30' C 0.380(7) 0.260(8) 0.388(11) 0.064(7) Uani 0.13(4) 1 d D U P D 2
H30D H 0.3775 0.3059 0.4227 0.096 Uiso 0.13(4) 1 calc R U P D 2
H30E H 0.4101 0.2710 0.3358 0.096 Uiso 0.13(4) 1 calc R U P D 2
H30F H 0.4103 0.2198 0.4192 0.096 Uiso 0.13(4) 1 calc R U P D 2
C31' C 0.206(3) 0.342(2) 0.1931(18) 0.055(6) Uani 0.37(2) 1 d D . P E 2
H31C H 0.2668 0.3319 0.1912 0.066 Uiso 0.37(2) 1 calc R U P E 2
H31D H 0.1770 0.3025 0.1595 0.066 Uiso 0.37(2) 1 calc R U P E 2
C32' C 0.190(4) 0.418(2) 0.152(4) 0.069(7) Uani 0.37(2) 1 d D . P E 2
H32D H 0.2313 0.4271 0.1081 0.103 Uiso 0.37(2) 1 calc R U P E 2
H32E H 0.1938 0.4588 0.1944 0.103 Uiso 0.37(2) 1 calc R U P E 2
H32F H 0.1331 0.4186 0.1268 0.103 Uiso 0.37(2) 1 calc R U P E 2
C33' C 0.022(2) 0.331(4) 0.376(4) 0.044(5) Uani 0.23(3) 1 d D . P F 2
H33C H -0.0116 0.3220 0.3238 0.053 Uiso 0.23(3) 1 calc R U P F 2
H33D H 0.0240 0.2815 0.4046 0.053 Uiso 0.23(3) 1 calc R U P F 2
C34' C -0.033(6) 0.370(7) 0.423(7) 0.064(8) Uani 0.23(3) 1 d D . P F 2
H34D H -0.0846 0.3797 0.3904 0.096 Uiso 0.23(3) 1 calc R U P F 2
H34E H -0.0082 0.4184 0.4410 0.096 Uiso 0.23(3) 1 calc R U P F 2
H34F H -0.0470 0.3396 0.4731 0.096 Uiso 0.23(3) 1 calc R U P F 2
P1 P 0.4377(2) 0.6139(2) 1.2066(2) 0.0352(8) Uani 1 1 d . . . . .
F1 F 0.4641(6) 0.5808(7) 1.1186(7) 0.073(3) Uani 1 1 d . . . . .
F2 F 0.4773(6) 0.5429(6) 1.2549(8) 0.069(3) Uani 1 1 d . . . . .
F3 F 0.4112(6) 0.6476(5) 1.2945(7) 0.059(3) Uani 1 1 d . . . . .
F4 F 0.3982(6) 0.6858(6) 1.1599(7) 0.064(3) Uani 1 1 d . . . . .
F5 F 0.5252(6) 0.6593(7) 1.2159(7) 0.076(3) Uani 1 1 d . . . . .
F6 F 0.3488(5) 0.5709(5) 1.1990(6) 0.051(2) Uani 1 1 d . . . . .
P2 P 0.0331(3) 0.3673(3) 0.7041(3) 0.0464(10) Uani 1 1 d D . . . .
F7' F 0.1251(18) 0.332(3) 0.712(2) 0.050(5) Uani 0.384(11) 1 d D . P G 1
F8' F 0.032(4) 0.383(6) 0.6072(16) 0.068(7) Uani 0.384(11) 1 d D U P G 1
F9' F -0.0674(11) 0.3825(17) 0.691(2) 0.062(4) Uani 0.384(11) 1 d D U P G 1
F10' F 0.016(2) 0.328(2) 0.7931(15) 0.081(5) Uani 0.384(11) 1 d D U P G 1
F11' F 0.0512(17) 0.4502(12) 0.738(2) 0.057(4) Uani 0.384(11) 1 d D U P G 1
F12' F 0.004(2) 0.2848(13) 0.671(2) 0.079(5) Uani 0.384(11) 1 d D . P G 1
F7 F 0.1217(11) 0.3336(18) 0.6775(11) 0.050(5) Uani 0.616(11) 1 d D . P G 2
F8 F 0.008(2) 0.379(3) 0.6096(12) 0.068(7) Uani 0.616(11) 1 d D . P G 2
F9 F -0.0494(9) 0.4171(11) 0.7296(12) 0.062(4) Uani 0.616(11) 1 d D U P G 2
F10 F 0.0645(15) 0.3749(13) 0.8004(10) 0.081(5) Uani 0.616(11) 1 d D . P G 2
F11 F 0.0819(10) 0.4504(8) 0.6946(11) 0.057(4) Uani 0.616(11) 1 d D . P G 2
F12 F -0.0091(13) 0.2880(10) 0.7144(15) 0.079(5) Uani 0.616(11) 1 d D U P G 2

loop_
_atom_site_aniso_label
_atom_site_aniso_U_11
_atom_site_aniso_U_22
_atom_site_aniso_U_33
_atom_site_aniso_U_23
_atom_site_aniso_U_13
_atom_site_aniso_U_12
Rh1 0.0263(5) 0.0193(5) 0.0330(5) 0.0000(4) -0.0049(4) 0.0012(3)
C1 0.041(7) 0.024(6) 0.045(8) -0.001(6) -0.006(7) 0.000(5)
C2 0.034(6) 0.023(6) 0.026(6) 0.004(5) -0.003(5) 0.002(5)
C3 0.031(6) 0.024(6) 0.053(9) 0.014(6) -0.004(6) -0.008(5)
C4 0.050(8) 0.022(6) 0.067(11) 0.016(7) -0.027(8) -0.010(6)
C7 0.031(6) 0.030(6) 0.037(7) 0.005(5) 0.000(6) 0.004(5)
C8 0.031(6) 0.039(7) 0.050(8) 0.007(6) -0.008(6) 0.006(5)
C9 0.036(7) 0.032(7) 0.062(10) 0.009(7) 0.008(7) -0.004(6)
C10 0.056(9) 0.036(8) 0.052(10) 0.000(7) 0.009(8) 0.001(6)
C13 0.039(7) 0.029(6) 0.034(7) -0.002(5) -0.007(6) -0.002(5)
C14 0.048(8) 0.028(6) 0.034(7) -0.002(6) -0.007(6) 0.000(6)
C15 0.042(8) 0.019(6) 0.071(10) 0.002(6) 0.002(8) 0.003(5)
C16 0.038(7) 0.025(6) 0.070(11) 0.015(7) -0.002(7) -0.001(6)
C17 0.050(9) 0.037(7) 0.053(9) 0.012(7) -0.030(8) -0.007(6)
C18 0.038(7) 0.032(7) 0.043(8) -0.002(6) 0.003(6) -0.007(5)
C19 0.058(10) 0.079(12) 0.048(10) -0.034(9) -0.006(8) -0.017(9)
C20 0.065(9) 0.092(9) 0.077(9) -0.034(8) 0.008(7) -0.004(7)
C21 0.060(8) 0.082(9) 0.082(9) -0.030(8) -0.006(7) -0.001(7)
C22 0.036(7) 0.046(8) 0.084(13) -0.022(9) -0.027(8) 0.005(6)
C5' 0.037(11) 0.026(7) 0.038(7) -0.004(5) -0.011(8) -0.010(8)
C6' 0.057(17) 0.046(13) 0.064(14) -0.005(10) -0.004(15) 0.018(14)
C11' 0.043(8) 0.035(7) 0.033(11) -0.003(7) -0.009(8) -0.011(6)
C12' 0.024(10) 0.060(9) 0.058(14) 0.001(11) -0.002(9) -0.017(8)
C5 0.037(11) 0.026(7) 0.038(7) -0.004(5) -0.011(8) -0.010(8)
C6 0.057(17) 0.046(13) 0.064(14) -0.005(10) -0.004(15) 0.018(14)
C11 0.043(8) 0.035(7) 0.033(11) -0.003(7) -0.009(8) -0.011(6)
C12 0.024(10) 0.060(9) 0.058(14) 0.001(11) -0.002(9) -0.017(8)
Rh2 0.0248(5) 0.0171(5) 0.0423(6) -0.0004(4) -0.0106(5) 0.0000(3)
C23 0.044(7) 0.031(7) 0.045(8) -0.010(6) 0.004(6) -0.016(6)
C24 0.022(6) 0.022(6) 0.064(10) -0.010(6) -0.005(6) 0.000(5)
C25 0.074(11) 0.032(7) 0.035(8) 0.002(6) -0.013(7) -0.011(7)
C26 0.031(7) 0.036(7) 0.059(9) -0.028(7) -0.008(6) 0.001(6)
C35 0.038(7) 0.027(6) 0.055(9) 0.001(6) -0.019(7) -0.015(5)
C36 0.049(8) 0.031(7) 0.062(10) 0.005(7) 0.005(8) -0.020(6)
C37 0.074(10) 0.017(6) 0.043(8) 0.006(6) -0.026(8) -0.010(6)
C38 0.056(9) 0.024(7) 0.070(11) -0.018(7) -0.016(8) 0.013(6)
C39 0.041(8) 0.028(6) 0.055(9) -0.019(6) -0.016(7) 0.000(6)
C40 0.031(6) 0.017(6) 0.059(9) -0.005(6) -0.010(6) -0.008(5)
C41 0.036(7) 0.031(6) 0.040(7) -0.010(5) -0.007(7) -0.002(5)
C42 0.062(9) 0.038(7) 0.031(8) -0.003(7) -0.030(7) 0.000(7)
C43 0.032(8) 0.049(9) 0.081(13) -0.013(8) -0.029(9) -0.002(6)
C44 0.029(7) 0.054(9) 0.074(12) -0.009(9) -0.003(7) -0.016(7)
C27 0.044(10) 0.056(9) 0.063(9) -0.001(7) 0.005(8) -0.018(8)
C28 0.09(2) 0.041(13) 0.073(17) 0.012(13) -0.008(15) -0.031(12)
C29 0.042(7) 0.045(8) 0.063(9) -0.001(7) -0.001(7) 0.013(7)
C30 0.071(13) 0.055(11) 0.065(12) -0.019(9) -0.026(10) 0.027(9)
C31 0.058(11) 0.047(10) 0.059(9) 0.004(7) -0.010(8) -0.006(8)
C32 0.083(19) 0.040(12) 0.083(19) -0.003(13) 0.019(15) -0.011(11)
C33 0.039(9) 0.062(13) 0.031(11) -0.011(9) -0.012(8) 0.007(9)
C34 0.028(9) 0.094(15) 0.070(17) -0.017(13) -0.001(11) 0.009(10)
C27' 0.044(10) 0.056(9) 0.063(9) -0.001(7) 0.005(8) -0.018(8)
C28' 0.09(2) 0.041(13) 0.073(17) 0.012(13) -0.008(15) -0.031(12)
C29' 0.042(7) 0.045(8) 0.063(9) -0.001(7) -0.001(7) 0.013(7)
C30' 0.071(13) 0.055(11) 0.065(12) -0.019(9) -0.026(10) 0.027(9)
C31' 0.058(11) 0.047(10) 0.059(9) 0.004(7) -0.010(8) -0.006(8)
C32' 0.083(19) 0.040(12) 0.083(19) -0.003(13) 0.019(15) -0.011(11)
C33' 0.039(9) 0.062(13) 0.031(11) -0.011(9) -0.012(8) 0.007(9)
C34' 0.028(9) 0.094(15) 0.070(17) -0.017(13) -0.001(11) 0.009(10)
P1 0.0247(16) 0.0450(19) 0.036(2) -0.0052(16) -0.0098(14) 0.0059(14)
F1 0.042(5) 0.120(9) 0.056(7) -0.029(6) 0.001(5) 0.023(5)
F2 0.059(6) 0.060(6) 0.089(8) -0.001(6) -0.032(6) 0.029(5)
F3 0.061(6) 0.050(5) 0.065(6) -0.024(5) 0.006(5) -0.003(4)
F4 0.051(5) 0.063(6) 0.077(7) 0.020(5) -0.012(5) 0.005(5)
F5 0.040(5) 0.115(9) 0.072(7) 0.019(7) -0.018(5) -0.030(6)
F6 0.035(4) 0.051(5) 0.065(6) -0.008(5) -0.012(4) -0.002(4)
P2 0.040(2) 0.059(3) 0.040(2) 0.009(2) 0.0041(17) 0.0202(18)
F7' 0.038(5) 0.068(7) 0.043(15) 0.023(14) 0.007(8) 0.023(5)
F8' 0.060(19) 0.070(8) 0.073(7) -0.007(6) -0.021(7) 0.003(16)
F9' 0.049(6) 0.067(8) 0.068(8) 0.006(6) 0.008(6) 0.029(6)
F10' 0.103(12) 0.101(12) 0.038(7) 0.012(9) -0.007(8) 0.023(9)
F11' 0.063(7) 0.052(6) 0.055(8) -0.019(6) -0.006(6) 0.006(6)
F12' 0.076(8) 0.071(6) 0.088(10) 0.032(8) 0.025(8) -0.012(6)
F7 0.038(5) 0.068(7) 0.043(15) 0.023(14) 0.007(8) 0.023(5)
F8 0.060(19) 0.070(8) 0.073(7) -0.007(6) -0.021(7) 0.003(16)
F9 0.049(6) 0.067(8) 0.068(8) 0.006(6) 0.008(6) 0.029(6)
F10 0.103(12) 0.101(12) 0.038(7) 0.012(9) -0.007(8) 0.023(9)
F11 0.063(7) 0.052(6) 0.055(8) -0.019(6) -0.006(6) 0.006(6)
F12 0.076(8) 0.071(6) 0.088(10) 0.032(8) 0.025(8) -0.012(6)

loop_
_atom_type_symbol
_atom_type_description
_atom_type_scat_dispersion_real
_atom_type_scat_dispersion_imag
_atom_type_scat_source
C C 0.0033 0.0016 'International Tables Vol C Tables 4.2.6.8 and 6.1.1.4'
H H 0.0000 0.0000 'International Tables Vol C Tables 4.2.6.8 and 6.1.1.4'
F F 0.0171 0.0103 'International Tables Vol C Tables 4.2.6.8 and 6.1.1.4'
P P 0.1023 0.0942 'International Tables Vol C Tables 4.2.6.8 and 6.1.1.4'
Rh Rh -1.1178 0.9187 'International Tables Vol C Tables 4.2.6.8 and 6.1.1.4'

loop_
_geom_angle_atom_site_label_1
_geom_angle_atom_site_label_2
_geom_angle_atom_site_label_3
_geom_angle
_geom_angle_site_symmetry_1
_geom_angle_site_symmetry_3
_geom_angle_publ_flag
C1 Rh1 C13 125.9(5) . . ?
C1 Rh1 C14 148.4(5) . . ?
C1 Rh1 C15 170.3(6) . . ?
C1 Rh1 C16 145.4(5) . . ?
C1 Rh1 C17 123.6(6) . . ?
C1 Rh1 C18 115.8(5) . . ?
C2 Rh1 C1 40.3(5) . . ?
C2 Rh1 C13 113.9(5) . . ?
C2 Rh1 C14 114.3(5) . . ?
C2 Rh1 C15 135.0(5) . . ?
C2 Rh1 C16 163.8(6) . . ?
C2 Rh1 C17 160.7(6) . . ?
C2 Rh1 C18 132.0(5) . . ?
C3 Rh1 C1 57.4(6) . . ?
C3 Rh1 C2 40.1(5) . . ?
C3 Rh1 C13 142.9(5) . . ?
C3 Rh1 C14 119.6(5) . . ?
C3 Rh1 C15 113.3(6) . . ?
C3 Rh1 C16 124.7(6) . . ?
C3 Rh1 C17 150.6(5) . . ?
C3 Rh1 C18 171.9(5) . . ?
C4 Rh1 C1 39.7(6) . . ?
C4 Rh1 C2 58.5(5) . . ?
C4 Rh1 C3 40.3(6) . . ?
C4 Rh1 C13 165.2(6) . . ?
C4 Rh1 C14 158.0(6) . . ?
C4 Rh1 C15 132.0(6) . . ?
C4 Rh1 C16 115.4(5) . . ?
C4 Rh1 C17 118.2(5) . . ?
C4 Rh1 C18 138.1(6) . . ?
C13 Rh1 C18 35.6(5) . . ?
C14 Rh1 C13 34.6(5) . . ?
C14 Rh1 C15 36.1(5) . . ?
C14 Rh1 C17 75.6(5) . . ?
C14 Rh1 C18 63.3(5) . . ?
C15 Rh1 C13 62.7(5) . . ?
C15 Rh1 C17 62.7(6) . . ?
C15 Rh1 C18 73.7(5) . . ?
C16 Rh1 C13 75.3(5) . . ?
C16 Rh1 C14 65.1(5) . . ?
C16 Rh1 C15 35.6(6) . . ?
C16 Rh1 C17 34.8(6) . . ?
C16 Rh1 C18 63.3(5) . . ?
C17 Rh1 C13 64.1(5) . . ?
C17 Rh1 C18 35.6(5) . . ?
C2 C1 Rh1 69.4(7) . . ?
C2 C1 C3 45.4(7) . . ?
C2 C1 C5' 126(2) . . ?
C2 C1 C5 141.9(17) . . ?
C3 C1 Rh1 60.9(5) . . ?
C4 C1 Rh1 69.1(7) . . ?
C4 C1 C2 90.7(12) . . ?
C4 C1 C3 45.4(8) . . ?
C4 C1 C5' 144(2) . . ?
C4 C1 C5 125.5(19) . . ?
C5' C1 Rh1 121(2) . . ?
C5' C1 C3 171(2) . . ?
C5 C1 Rh1 130.0(14) . . ?
C5 C1 C3 165.9(18) . . ?
C1 C2 Rh1 70.4(7) . . ?
C1 C2 C7 135.3(12) . . ?
C3 C2 Rh1 69.8(7) . . ?
C3 C2 C1 88.8(10) . . ?
C3 C2 C7 135.5(12) . . ?
C7 C2 Rh1 123.1(8) . . ?
C1 C3 Rh1 61.7(6) . . ?
C2 C3 Rh1 70.1(7) . . ?
C2 C3 C1 45.8(7) . . ?
C2 C3 C4 90.6(12) . . ?
C2 C3 C9 137.1(13) . . ?
C4 C3 Rh1 69.5(8) . . ?
C4 C3 C1 44.8(9) . . ?
C4 C3 C9 131.5(13) . . ?
C9 C3 Rh1 126.4(9) . . ?
C9 C3 C1 171.2(10) . . ?
C1 C4 Rh1 71.2(8) . . ?
C1 C4 C3 89.8(11) . . ?
C1 C4 C11' 121(2) . . ?
C1 C4 C11 138.3(18) . . ?
C3 C4 Rh1 70.2(7) . . ?
C3 C4 C11' 148(2) . . ?
C3 C4 C11 130(2) . . ?
C11' C4 Rh1 123.6(18) . . ?
C11 C4 Rh1 128.0(14) . . ?
C2 C7 H7A 109.2 . . ?
C2 C7 H7B 109.2 . . ?
C2 C7 C8 111.9(11) . . ?
H7A C7 H7B 107.9 . . ?
C8 C7 H7A 109.2 . . ?
C8 C7 H7B 109.2 . . ?
C7 C8 H8A 109.5 . . ?
C7 C8 H8B 109.5 . . ?
C7 C8 H8C 109.5 . . ?
H8A C8 H8B 109.5 . . ?
H8A C8 H8C 109.5 . . ?
H8B C8 H8C 109.5 . . ?
C3 C9 H9A 108.9 . . ?
C3 C9 H9B 108.9 . . ?
C3 C9 C10 113.5(12) . . ?
H9A C9 H9B 107.7 . . ?
C10 C9 H9A 108.9 . . ?
C10 C9 H9B 108.9 . . ?
C9 C10 H10A 109.5 . . ?
C9 C10 H10B 109.5 . . ?
C9 C10 H10C 109.5 . . ?
H10A C10 H10B 109.5 . . ?
H10A C10 H10C 109.5 . . ?
H10B C10 H10C 109.5 . . ?
C14 C13 Rh1 69.7(8) . . ?
C14 C13 C18 120.1(12) . . ?
C14 C13 C22 121.2(13) . . ?
C18 C13 Rh1 73.7(7) . . ?
C22 C13 Rh1 128.9(10) . . ?
C22 C13 C18 118.7(13) . . ?
Rh1 C14 H14 123.6 . . ?
C13 C14 Rh1 75.6(8) . . ?
C13 C14 H14 120.2 . . ?
C13 C14 C15 119.6(13) . . ?
C15 C14 Rh1 72.0(8) . . ?
C15 C14 H14 120.2 . . ?
Rh1 C15 H15 129.6 . . ?
C14 C15 Rh1 71.9(8) . . ?
C14 C15 H15 119.1 . . ?
C16 C15 Rh1 71.9(8) . . ?
C16 C15 C14 121.7(15) . . ?
C16 C15 H15 119.1 . . ?
Rh1 C16 H16 125.6 . . ?
C15 C16 Rh1 72.4(8) . . ?
C15 C16 H16 120.5 . . ?
C17 C16 Rh1 73.2(8) . . ?
C17 C16 C15 119.0(13) . . ?
C17 C16 H16 120.5 . . ?
Rh1 C17 H17 124.5 . . ?
C16 C17 Rh1 72.0(9) . . ?
C16 C17 H17 118.9 . . ?
C16 C17 C18 122.1(14) . . ?
C18 C17 Rh1 76.2(8) . . ?
C18 C17 H17 118.9 . . ?
C13 C18 Rh1 70.7(8) . . ?
C17 C18 Rh1 68.2(8) . . ?
C17 C18 C13 117.1(13) . . ?
C19 C18 Rh1 130.4(12) . . ?
C19 C18 C13 120.5(13) . . ?
C19 C18 C17 122.3(15) . . ?
C18 C19 H19 120.2 . . ?
C18 C19 C20 119.7(16) . . ?
C20 C19 H19 120.2 . . ?
C19 C20 H20 119.9 . . ?
C19 C20 C21 120.2(19) . . ?
C21 C20 H20 119.9 . . ?
C20 C21 H21 119.5 . . ?
C22 C21 C20 121.0(19) . . ?
C22 C21 H21 119.5 . . ?
C13 C22 H22 120.1 . . ?
C21 C22 C13 119.8(16) . . ?
C21 C22 H22 120.1 . . ?
C1 C5' H5'A 106.5 . . ?
C1 C5' H5'B 106.5 . . ?
H5'A C5' H5'B 106.5 . . ?
C6' C5' C1 123(4) . . ?
C6' C5' H5'A 106.5 . . ?
C6' C5' H5'B 106.5 . . ?
C5' C6' H6'A 109.5 . . ?
C5' C6' H6'B 109.5 . . ?
C5' C6' H6'C 109.5 . . ?
H6'A C6' H6'B 109.5 . . ?
H6'A C6' H6'C 109.5 . . ?
H6'B C6' H6'C 109.5 . . ?
C4 C11' H11A 110.2 . . ?
C4 C11' H11B 110.2 . . ?
H11A C11' H11B 108.5 . . ?
C12' C11' C4 107(2) . . ?
C12' C11' H11A 110.2 . . ?
C12' C11' H11B 110.2 . . ?
C11' C12' H12A 109.5 . . ?
C11' C12' H12B 109.5 . . ?
C11' C12' H12C 109.5 . . ?
H12A C12' H12B 109.5 . . ?
H12A C12' H12C 109.5 . . ?
H12B C12' H12C 109.5 . . ?
C1 C5 H5A 110.1 . . ?
C1 C5 H5B 110.1 . . ?
C1 C5 C6 108(2) . . ?
H5A C5 H5B 108.5 . . ?
C6 C5 H5A 110.1 . . ?
C6 C5 H5B 110.1 . . ?
C5 C6 H6A 109.5 . . ?
C5 C6 H6B 109.5 . . ?
C5 C6 H6C 109.5 . . ?
H6A C6 H6B 109.5 . . ?
H6A C6 H6C 109.5 . . ?
H6B C6 H6C 109.5 . . ?
C4 C11 H11C 107.4 . . ?
C4 C11 H11D 107.4 . . ?
H11C C11 H11D 106.9 . . ?
C12 C11 C4 120(2) . . ?
C12 C11 H11C 107.4 . . ?
C12 C11 H11D 107.4 . . ?
C11 C12 H12D 109.5 . . ?
C11 C12 H12E 109.5 . . ?
C11 C12 H12F 109.5 . . ?
H12D C12 H12E 109.5 . . ?
H12D C12 H12F 109.5 . . ?
H12E C12 H12F 109.5 . . ?
C23 Rh2 C24 39.5(6) . . ?
C23 Rh2 C25 58.2(6) . . ?
C23 Rh2 C26 41.4(6) . . ?
C23 Rh2 C35 132.2(5) . . ?
C23 Rh2 C36 161.0(6) . . ?
C23 Rh2 C37 162.8(6) . . ?
C23 Rh2 C38 133.0(7) . . ?
C23 Rh2 C39 112.9(6) . . ?
C23 Rh2 C40 113.1(5) . . ?
C24 Rh2 C25 40.5(6) . . ?
C24 Rh2 C26 57.6(5) . . ?
C24 Rh2 C35 116.2(5) . . ?
C24 Rh2 C36 125.0(5) . . ?
C24 Rh2 C37 148.0(6) . . ?
C24 Rh2 C38 169.0(5) . . ?
C24 Rh2 C39 146.3(6) . . ?
C24 Rh2 C40 123.9(5) . . ?
C25 Rh2 C35 139.1(6) . . ?
C25 Rh2 C36 119.9(6) . . ?
C25 Rh2 C37 116.6(5) . . ?
C25 Rh2 C38 131.4(6) . . ?
C25 Rh2 C39 156.7(6) . . ?
C25 Rh2 C40 164.1(5) . . ?
C26 Rh2 C25 38.8(6) . . ?
C26 Rh2 C35 173.2(5) . . ?
C26 Rh2 C36 150.2(6) . . ?
C26 Rh2 C37 123.2(6) . . ?
C26 Rh2 C38 111.4(5) . . ?
C26 Rh2 C39 119.2(6) . . ?
C26 Rh2 C40 144.2(6) . . ?
C36 Rh2 C35 34.7(5) . . ?
C36 Rh2 C40 63.2(5) . . ?
C37 Rh2 C35 63.5(5) . . ?
C37 Rh2 C36 36.0(6) . . ?
C37 Rh2 C38 35.6(6) . . ?
C37 Rh2 C39 64.8(6) . . ?
C37 Rh2 C40 75.7(5) . . ?
C38 Rh2 C35 74.8(5) . . ?
C38 Rh2 C36 64.1(6) . . ?
C38 Rh2 C40 64.5(5) . . ?
C39 Rh2 C35 63.8(5) . . ?
C39 Rh2 C36 75.8(6) . . ?
C39 Rh2 C38 36.3(6) . . ?
C39 Rh2 C40 36.2(5) . . ?
C40 Rh2 C35 35.0(5) . . ?
C24 C23 Rh2 70.7(7) . . ?
C24 C23 C26 88.7(12) . . ?
C24 C23 C27 138.4(17) . . ?
C24 C23 C27' 115(3) . . ?
C26 C23 Rh2 70.0(7) . . ?
C26 C23 C27 132.2(17) . . ?
C26 C23 C27' 155(2) . . ?
C27 C23 Rh2 124.0(13) . . ?
C27' C23 Rh2 123(2) . . ?
C23 C24 Rh2 69.8(7) . . ?
C23 C24 C25 91.1(12) . . ?
C23 C24 C26 47.0(9) . . ?
C23 C24 C29 136.2(15) . . ?
C23 C24 C29' 114(7) . . ?
C25 C24 Rh2 71.3(7) . . ?
C25 C24 C26 44.2(9) . . ?
C25 C24 C29 131.9(16) . . ?
C25 C24 C29' 150(7) . . ?
C26 C24 Rh2 61.3(5) . . ?
C29 C24 Rh2 125.4(11) . . ?
C29 C24 C26 172.4(12) . . ?
C29' C24 Rh2 130(5) . . ?
C29' C24 C26 158(5) . . ?
C24 C25 Rh2 68.2(7) . . ?
C24 C25 C31 143.4(18) . . ?
C24 C25 C31' 121(2) . . ?
C26 C25 Rh2 69.2(8) . . ?
C26 C25 C24 89.5(12) . . ?
C26 C25 C31 126.5(17) . . ?
C26 C25 C31' 147(2) . . ?
C31 C25 Rh2 126.5(14) . . ?
C31' C25 Rh2 131(2) . . ?
C23 C26 Rh2 68.6(7) . . ?
C23 C26 C24 44.3(8) . . ?
C23 C26 C33 140.5(16) . . ?
C23 C26 C33' 102(3) . . ?
C24 C26 Rh2 61.1(5) . . ?
C25 C26 Rh2 72.0(8) . . ?
C25 C26 C23 90.7(11) . . ?
C25 C26 C24 46.4(8) . . ?
C25 C26 C33 127.8(16) . . ?
C25 C26 C33' 160(3) . . ?
C33 C26 Rh2 126.4(11) . . ?
C33 C26 C24 170.9(12) . . ?
C33' C26 Rh2 127(2) . . ?
C33' C26 C24 143(3) . . ?
C36 C35 Rh2 69.0(7) . . ?
C36 C35 C40 119.0(13) . . ?
C36 C35 C44 125.0(16) . . ?
C40 C35 Rh2 70.6(7) . . ?
C40 C35 C44 115.9(14) . . ?
C44 C35 Rh2 133.1(10) . . ?
Rh2 C36 H36 125.0 . . ?
C35 C36 Rh2 76.3(7) . . ?
C35 C36 H36 119.3 . . ?
C35 C36 C37 121.5(15) . . ?
C37 C36 Rh2 71.1(7) . . ?
C37 C36 H36 119.3 . . ?
Rh2 C37 H37 126.4 . . ?
C36 C37 Rh2 72.9(7) . . ?
C36 C37 H37 120.1 . . ?
C38 C37 Rh2 72.5(8) . . ?
C38 C37 C36 119.8(13) . . ?
C38 C37 H37 120.1 . . ?
Rh2 C38 H38 128.8 . . ?
C37 C38 Rh2 71.8(8) . . ?
C37 C38 H38 119.9 . . ?
C37 C38 C39 120.3(14) . . ?
C39 C38 Rh2 71.8(8) . . ?
C39 C38 H38 119.9 . . ?
Rh2 C39 H39 125.3 . . ?
C38 C39 Rh2 71.9(8) . . ?
C38 C39 H39 120.3 . . ?
C38 C39 C40 119.5(15) . . ?
C40 C39 Rh2 74.2(8) . . ?
C40 C39 H39 120.3 . . ?
C35 C40 Rh2 74.4(8) . . ?
C35 C40 C39 119.7(13) . . ?
C35 C40 C41 118.8(12) . . ?
C39 C40 Rh2 69.6(8) . . ?
C41 C40 Rh2 129.0(8) . . ?
C41 C40 C39 121.5(14) . . ?
C40 C41 H41 119.0 . . ?
C42 C41 C40 121.9(14) . . ?
C42 C41 H41 119.0 . . ?
C41 C42 H42 120.9 . . ?
C41 C42 C43 118.3(14) . . ?
C43 C42 H42 120.9 . . ?
C42 C43 H43 119.3 . . ?
C44 C43 C42 121.4(14) . . ?
C44 C43 H43 119.3 . . ?
C35 C44 H44 118.3 . . ?
C43 C44 C35 123.5(17) . . ?
C43 C44 H44 118.3 . . ?
C23 C27 H27A 111.1 . . ?
C23 C27 H27B 111.1 . . ?
C23 C27 C28 103.2(18) . . ?
H27A C27 H27B 109.1 . . ?
C28 C27 H27A 111.1 . . ?
C28 C27 H27B 111.1 . . ?
C27 C28 H28A 109.5 . . ?
C27 C28 H28B 109.5 . . ?
C27 C28 H28C 109.5 . . ?
H28A C28 H28B 109.5 . . ?
H28A C28 H28C 109.5 . . ?
H28B C28 H28C 109.5 . . ?
C24 C29 H29A 109.0 . . ?
C24 C29 H29B 109.0 . . ?
C24 C29 C30 113.0(17) . . ?
H29A C29 H29B 107.8 . . ?
C30 C29 H29A 109.0 . . ?
C30 C29 H29B 109.0 . . ?
C29 C30 H30A 109.5 . . ?
C29 C30 H30B 109.5 . . ?
C29 C30 H30C 109.5 . . ?
H30A C30 H30B 109.5 . . ?
H30A C30 H30C 109.5 . . ?
H30B C30 H30C 109.5 . . ?
C25 C31 H31A 109.7 . . ?
C25 C31 H31B 109.7 . . ?
H31A C31 H31B 108.2 . . ?
C32 C31 C25 110(2) . . ?
C32 C31 H31A 109.7 . . ?
C32 C31 H31B 109.7 . . ?
C31 C32 H32A 109.5 . . ?
C31 C32 H32B 109.5 . . ?
C31 C32 H32C 109.5 . . ?
H32A C32 H32B 109.5 . . ?
H32A C32 H32C 109.5 . . ?
H32B C32 H32C 109.5 . . ?
C26 C33 H33A 107.9 . . ?
C26 C33 H33B 107.9 . . ?
H33A C33 H33B 107.2 . . ?
C34 C33 C26 117.7(19) . . ?
C34 C33 H33A 107.9 . . ?
C34 C33 H33B 107.9 . . ?
C33 C34 H34A 109.5 . . ?
C33 C34 H34B 109.5 . . ?
C33 C34 H34C 109.5 . . ?
H34A C34 H34B 109.5 . . ?
H34A C34 H34C 109.5 . . ?
H34B C34 H34C 109.5 . . ?
C23 C27' H27C 111.8 . . ?
C23 C27' H27D 111.8 . . ?
C23 C27' C28' 100(3) . . ?
H27C C27' H27D 109.6 . . ?
C28' C27' H27C 111.8 . . ?
C28' C27' H27D 111.8 . . ?
C27' C28' H28D 109.5 . . ?
C27' C28' H28E 109.5 . . ?
C27' C28' H28F 109.5 . . ?
H28D C28' H28E 109.5 . . ?
H28D C28' H28F 109.5 . . ?
H28E C28' H28F 109.5 . . ?
C24 C29' H29C 107.6 . . ?
C24 C29' H29D 107.6 . . ?
C24 C29' C30' 119(8) . . ?
H29C C29' H29D 107.0 . . ?
C30' C29' H29C 107.6 . . ?
C30' C29' H29D 107.6 . . ?
C29' C30' H30D 109.5 . . ?
C29' C30' H30E 109.5 . . ?
C29' C30' H30F 109.5 . . ?
H30D C30' H30E 109.5 . . ?
H30D C30' H30F 109.5 . . ?
H30E C30' H30F 109.5 . . ?
C25 C31' H31C 108.5 . . ?
C25 C31' H31D 108.5 . . ?
H31C C31' H31D 107.5 . . ?
C32' C31' C25 115(3) . . ?
C32' C31' H31C 108.5 . . ?
C32' C31' H31D 108.5 . . ?
C31' C32' H32D 109.5 . . ?
C31' C32' H32E 109.5 . . ?
C31' C32' H32F 109.5 . . ?
H32D C32' H32E 109.5 . . ?
H32D C32' H32F 109.5 . . ?
H32E C32' H32F 109.5 . . ?
C26 C33' H33C 101.9 . . ?
C26 C33' H33D 101.9 . . ?
H33C C33' H33D 104.7 . . ?
C34' C33' C26 141(7) . . ?
C34' C33' H33C 101.9 . . ?
C34' C33' H33D 101.9 . . ?
C33' C34' H34D 109.5 . . ?
C33' C34' H34E 109.5 . . ?
C33' C34' H34F 109.5 . . ?
H34D C34' H34E 109.5 . . ?
H34D C34' H34F 109.5 . . ?
H34E C34' H34F 109.5 . . ?
F1 P1 F2 91.8(7) . . ?
F1 P1 F3 179.6(7) . . ?
F1 P1 F4 89.2(7) . . ?
F1 P1 F5 91.5(7) . . ?
F1 P1 F6 90.1(6) . . ?
F2 P1 F5 90.4(6) . . ?
F2 P1 F6 90.7(6) . . ?
F3 P1 F2 88.6(6) . . ?
F3 P1 F4 90.4(6) . . ?
F3 P1 F5 88.4(6) . . ?
F3 P1 F6 90.0(5) . . ?
F4 P1 F2 179.0(7) . . ?
F4 P1 F5 89.3(6) . . ?
F4 P1 F6 89.6(5) . . ?
F6 P1 F5 178.1(6) . . ?
F7' P2 F9' 166(3) . . ?
F7' P2 F10' 85.9(17) . . ?
F7' P2 F12' 86(3) . . ?
F8' P2 F7' 99(3) . . ?
F8' P2 F9' 81(3) . . ?
F8' P2 F10' 161(4) . . ?
F8' P2 F11' 100(4) . . ?
F8' P2 F12' 80(4) . . ?
F10' P2 F9' 90.6(16) . . ?
F10' P2 F12' 81.5(18) . . ?
F11' P2 F7' 100(2) . . ?
F11' P2 F9' 94.0(15) . . ?
F11' P2 F10' 97.1(18) . . ?
F11' P2 F12' 173.8(17) . . ?
F12' P2 F9' 80.0(17) . . ?
F7 P2 F9 169.5(14) . . ?
F7 P2 F10 90.9(11) . . ?
F7 P2 F11 83.5(14) . . ?
F8 P2 F7 90.7(16) . . ?
F8 P2 F9 88.3(18) . . ?
F8 P2 F10 167(2) . . ?
F8 P2 F11 85(2) . . ?
F9 P2 F11 86.0(9) . . ?
F10 P2 F9 87.8(11) . . ?
F10 P2 F11 82.7(11) . . ?
F12 P2 F7 94.6(15) . . ?
F12 P2 F8 97(2) . . ?
F12 P2 F9 95.9(11) . . ?
F12 P2 F10 95.9(12) . . ?
F12 P2 F11 177.6(11) . . ?

loop_
_geom_bond_atom_site_label_1
_geom_bond_atom_site_label_2
_geom_bond_distance
_geom_bond_site_symmetry_2
_geom_bond_publ_flag
Rh1 C1 2.120(12) . ?
Rh1 C2 2.107(11) . ?
Rh1 C3 2.103(13) . ?
Rh1 C4 2.093(13) . ?
Rh1 C13 2.357(13) . ?
Rh1 C14 2.283(13) . ?
Rh1 C15 2.284(13) . ?
Rh1 C16 2.277(13) . ?
Rh1 C17 2.292(14) . ?
Rh1 C18 2.397(14) . ?
C1 C2 1.455(18) . ?
C1 C3 2.03(2) . ?
C1 C4 1.43(2) . ?
C1 C5' 1.52(2) . ?
C1 C5 1.51(2) . ?
C2 C3 1.444(19) . ?
C2 C7 1.508(17) . ?
C3 C4 1.44(2) . ?
C3 C9 1.47(2) . ?
C4 C11' 1.53(2) . ?
C4 C11 1.54(2) . ?
C7 H7A 0.9900 . ?
C7 H7B 0.9900 . ?
C7 C8 1.525(17) . ?
C8 H8A 0.9800 . ?
C8 H8B 0.9800 . ?
C8 H8C 0.9800 . ?
C9 H9A 0.9900 . ?
C9 H9B 0.9900 . ?
C9 C10 1.53(2) . ?
C10 H10A 0.9800 . ?
C10 H10B 0.9800 . ?
C10 H10C 0.9800 . ?
C13 C14 1.38(2) . ?
C13 C18 1.453(19) . ?
C13 C22 1.423(19) . ?
C14 H14 0.9500 . ?
C14 C15 1.41(2) . ?
C15 H15 0.9500 . ?
C15 C16 1.40(2) . ?
C16 H16 0.9500 . ?
C16 C17 1.37(2) . ?
C17 H17 0.9500 . ?
C17 C18 1.44(2) . ?
C18 C19 1.37(2) . ?
C19 H19 0.9500 . ?
C19 C20 1.37(3) . ?
C20 H20 0.9500 . ?
C20 C21 1.46(3) . ?
C21 H21 0.9500 . ?
C21 C22 1.33(3) . ?
C22 H22 0.9500 . ?
C5' H5'A 0.9900 . ?
C5' H5'B 0.9900 . ?
C5' C6' 1.51(3) . ?
C6' H6'A 0.9800 . ?
C6' H6'B 0.9800 . ?
C6' H6'C 0.9800 . ?
C11' H11A 0.9900 . ?
C11' H11B 0.9900 . ?
C11' C12' 1.52(3) . ?
C12' H12A 0.9800 . ?
C12' H12B 0.9800 . ?
C12' H12C 0.9800 . ?
C5 H5A 0.9900 . ?
C5 H5B 0.9900 . ?
C5 C6 1.51(3) . ?
C6 H6A 0.9800 . ?
C6 H6B 0.9800 . ?
C6 H6C 0.9800 . ?
C11 H11C 0.9900 . ?
C11 H11D 0.9900 . ?
C11 C12 1.52(3) . ?
C12 H12D 0.9800 . ?
C12 H12E 0.9800 . ?
C12 H12F 0.9800 . ?
Rh2 C23 2.085(13) . ?
Rh2 C24 2.097(12) . ?
Rh2 C25 2.139(14) . ?
Rh2 C26 2.103(13) . ?
Rh2 C35 2.392(12) . ?
Rh2 C36 2.299(13) . ?
Rh2 C37 2.275(12) . ?
Rh2 C38 2.284(14) . ?
Rh2 C39 2.283(14) . ?
Rh2 C40 2.342(14) . ?
C23 C24 1.41(2) . ?
C23 C26 1.48(2) . ?
C23 C27 1.50(3) . ?
C23 C27' 1.52(3) . ?
C24 C25 1.47(2) . ?
C24 C26 2.024(18) . ?
C24 C29 1.511(19) . ?
C24 C29' 1.51(3) . ?
C25 C26 1.41(2) . ?
C25 C31 1.53(3) . ?
C25 C31' 1.54(3) . ?
C26 C33 1.50(2) . ?
C26 C33' 1.50(3) . ?
C35 C36 1.40(2) . ?
C35 C40 1.42(2) . ?
C35 C44 1.45(2) . ?
C36 H36 0.9500 . ?
C36 C37 1.42(2) . ?
C37 H37 0.9500 . ?
C37 C38 1.39(3) . ?
C38 H38 0.9500 . ?
C38 C39 1.42(2) . ?
C39 H39 0.9500 . ?
C39 C40 1.438(19) . ?
C40 C41 1.43(2) . ?
C41 H41 0.9500 . ?
C41 C42 1.36(2) . ?
C42 H42 0.9500 . ?
C42 C43 1.42(3) . ?
C43 H43 0.9500 . ?
C43 C44 1.30(3) . ?
C44 H44 0.9500 . ?
C27 H27A 0.9900 . ?
C27 H27B 0.9900 . ?
C27 C28 1.70(3) . ?
C28 H28A 0.9800 . ?
C28 H28B 0.9800 . ?
C28 H28C 0.9800 . ?
C29 H29A 0.9900 . ?
C29 H29B 0.9900 . ?
C29 C30 1.51(3) . ?
C30 H30A 0.9800 . ?
C30 H30B 0.9800 . ?
C30 H30C 0.9800 . ?
C31 H31A 0.9900 . ?
C31 H31B 0.9900 . ?
C31 C32 1.51(3) . ?
C32 H32A 0.9800 . ?
C32 H32B 0.9800 . ?
C32 H32C 0.9800 . ?
C33 H33A 0.9900 . ?
C33 H33B 0.9900 . ?
C33 C34 1.35(3) . ?
C34 H34A 0.9800 . ?
C34 H34B 0.9800 . ?
C34 H34C 0.9800 . ?
C27' H27C 0.9900 . ?
C27' H27D 0.9900 . ?
C27' C28' 1.69(3) . ?
C28' H28D 0.9800 . ?
C28' H28E 0.9800 . ?
C28' H28F 0.9800 . ?
C29' H29C 0.9900 . ?
C29' H29D 0.9900 . ?
C29' C30' 1.51(3) . ?
C30' H30D 0.9800 . ?
C30' H30E 0.9800 . ?
C30' H30F 0.9800 . ?
C31' H31C 0.9900 . ?
C31' H31D 0.9900 . ?
C31' C32' 1.50(3) . ?
C32' H32D 0.9800 . ?
C32' H32E 0.9800 . ?
C32' H32F 0.9800 . ?
C33' H33C 0.9900 . ?
C33' H33D 0.9900 . ?
C33' C34' 1.34(3) . ?
C34' H34D 0.9800 . ?
C34' H34E 0.9800 . ?
C34' H34F 0.9800 . ?
P1 F1 1.575(11) . ?
P1 F2 1.591(10) . ?
P1 F3 1.578(11) . ?
P1 F4 1.590(10) . ?
P1 F5 1.609(10) . ?
P1 F6 1.607(9) . ?
P2 F7' 1.592(16) . ?
P2 F8' 1.562(19) . ?
P2 F9' 1.633(17) . ?
P2 F10' 1.60(2) . ?
P2 F11' 1.577(17) . ?
P2 F12' 1.608(19) . ?
P2 F7 1.589(12) . ?
P2 F8 1.562(16) . ?
P2 F9 1.631(13) . ?
P2 F10 1.611(16) . ?
P2 F11 1.659(14) . ?
P2 F12 1.556(15) . ?

loop_
_geom_torsion_atom_site_label_1
_geom_torsion_atom_site_label_2
_geom_torsion_atom_site_label_3
_geom_torsion_atom_site_label_4
_geom_torsion
_geom_torsion_site_symmetry_1
_geom_torsion_site_symmetry_2
_geom_torsion_site_symmetry_3
_geom_torsion_site_symmetry_4
_geom_torsion_publ_flag
Rh1 C1 C2 C3 -68.9(7) . . . . ?
Rh1 C1 C2 C7 117.6(14) . . . . ?
Rh1 C1 C4 C3 69.1(7) . . . . ?
Rh1 C1 C4 C11' -119(2) . . . . ?
Rh1 C1 C4 C11 -127(3) . . . . ?
Rh1 C1 C5' C6' -63(5) . . . . ?
Rh1 C1 C5 C6 -75(3) . . . . ?
Rh1 C2 C3 C1 -69.5(7) . . . . ?
Rh1 C2 C3 C4 -67.9(7) . . . . ?
Rh1 C2 C3 C9 122.5(16) . . . . ?
Rh1 C2 C7 C8 179.8(9) . . . . ?
Rh1 C3 C4 C1 -70.0(8) . . . . ?
Rh1 C3 C4 C11' 123(3) . . . . ?
Rh1 C3 C4 C11 124(2) . . . . ?
Rh1 C3 C9 C10 75.0(15) . . . . ?
Rh1 C4 C11' C12' 63(3) . . . . ?
Rh1 C4 C11 C12 55(4) . . . . ?
Rh1 C13 C14 C15 59.2(11) . . . . ?
Rh1 C13 C18 C17 -51.6(11) . . . . ?
Rh1 C13 C18 C19 126.3(15) . . . . ?
Rh1 C13 C22 C21 -94(2) . . . . ?
Rh1 C14 C15 C16 54.2(12) . . . . ?
Rh1 C15 C16 C17 58.5(12) . . . . ?
Rh1 C16 C17 C18 59.9(13) . . . . ?
Rh1 C17 C18 C13 52.8(11) . . . . ?
Rh1 C17 C18 C19 -125.0(15) . . . . ?
Rh1 C18 C19 C20 93(2) . . . . ?
C1 C2 C3 Rh1 69.5(7) . . . . ?
C1 C2 C3 C4 1.6(10) . . . . ?
C1 C2 C3 C9 -168.0(15) . . . . ?
C1 C2 C7 C8 84.7(18) . . . . ?
C1 C3 C4 Rh1 70.0(8) . . . . ?
C1 C3 C4 C11' -167(4) . . . . ?
C1 C3 C4 C11 -166(2) . . . . ?
C1 C4 C11' C12' 150(2) . . . . ?
C1 C4 C11 C12 161(2) . . . . ?
C2 C1 C4 Rh1 -67.6(7) . . . . ?
C2 C1 C4 C3 1.6(10) . . . . ?
C2 C1 C4 C11' 174(2) . . . . ?
C2 C1 C4 C11 166(2) . . . . ?
C2 C1 C5' C6' 22(6) . . . . ?
C2 C1 C5 C6 34(4) . . . . ?
C2 C3 C4 Rh1 68.4(7) . . . . ?
C2 C3 C4 C1 -1.6(10) . . . . ?
C2 C3 C4 C11' -169(3) . . . . ?
C2 C3 C4 C11 -168.0(19) . . . . ?
C2 C3 C9 C10 -25(2) . . . . ?
C3 C1 C2 Rh1 68.9(7) . . . . ?
C3 C1 C2 C7 -173.4(18) . . . . ?
C3 C1 C4 Rh1 -69.1(7) . . . . ?
C3 C1 C4 C11' 172(2) . . . . ?
C3 C1 C4 C11 164(3) . . . . ?
C3 C1 C5 C6 148(5) . . . . ?
C3 C2 C7 C8 -85.9(17) . . . . ?
C3 C4 C11' C12' -45(5) . . . . ?
C3 C4 C11 C12 -40(4) . . . . ?
C4 C1 C2 Rh1 67.3(7) . . . . ?
C4 C1 C2 C3 -1.6(10) . . . . ?
C4 C1 C2 C7 -175.0(14) . . . . ?
C4 C1 C5' C6' -160(4) . . . . ?
C4 C1 C5 C6 -167(2) . . . . ?
C4 C3 C9 C10 169.1(13) . . . . ?
C7 C2 C3 Rh1 -117.1(14) . . . . ?
C7 C2 C3 C1 173.4(18) . . . . ?
C7 C2 C3 C4 175.0(14) . . . . ?
C7 C2 C3 C9 5(3) . . . . ?
C9 C3 C4 Rh1 -121.0(14) . . . . ?
C9 C3 C4 C1 169.0(14) . . . . ?
C9 C3 C4 C11' 2(4) . . . . ?
C9 C3 C4 C11 3(3) . . . . ?
C13 C14 C15 Rh1 -61.1(12) . . . . ?
C13 C14 C15 C16 -7(2) . . . . ?
C13 C18 C19 C20 3(3) . . . . ?
C14 C13 C18 Rh1 54.1(12) . . . . ?
C14 C13 C18 C17 2.5(19) . . . . ?
C14 C13 C18 C19 -179.7(15) . . . . ?
C14 C13 C22 C21 177.4(17) . . . . ?
C14 C15 C16 Rh1 -54.2(12) . . . . ?
C14 C15 C16 C17 4(2) . . . . ?
C15 C16 C17 Rh1 -58.1(12) . . . . ?
C15 C16 C17 C18 2(2) . . . . ?
C16 C17 C18 Rh1 -57.9(12) . . . . ?
C16 C17 C18 C13 -5(2) . . . . ?
C16 C17 C18 C19 177.1(15) . . . . ?
C17 C18 C19 C20 -179.2(18) . . . . ?
C18 C13 C14 Rh1 -56.0(12) . . . . ?
C18 C13 C14 C15 3(2) . . . . ?
C18 C13 C22 C21 -3(2) . . . . ?
C18 C19 C20 C21 -4(3) . . . . ?
C19 C20 C21 C22 2(4) . . . . ?
C20 C21 C22 C13 2(3) . . . . ?
C22 C13 C14 Rh1 124.0(14) . . . . ?
C22 C13 C14 C15 -176.8(13) . . . . ?
C22 C13 C18 Rh1 -125.9(13) . . . . ?
C22 C13 C18 C17 -177.5(13) . . . . ?
C22 C13 C18 C19 0(2) . . . . ?
C5' C1 C2 Rh1 -114(3) . . . . ?
C5' C1 C2 C3 177(2) . . . . ?
C5' C1 C2 C7 4(3) . . . . ?
C5' C1 C4 Rh1 114(3) . . . . ?
C5' C1 C4 C3 -177(3) . . . . ?
C5' C1 C4 C11' -4(4) . . . . ?
C5 C1 C2 Rh1 -129(3) . . . . ?
C5 C1 C2 C3 162(3) . . . . ?
C5 C1 C2 C7 -12(3) . . . . ?
C5 C1 C4 Rh1 125.0(18) . . . . ?
C5 C1 C4 C3 -165.9(18) . . . . ?
C5 C1 C4 C11 -2(3) . . . . ?
Rh2 C23 C24 C25 -69.6(7) . . . . ?
Rh2 C23 C24 C26 -69.2(7) . . . . ?
Rh2 C23 C24 C29 120.5(18) . . . . ?
Rh2 C23 C24 C29' 126(6) . . . . ?
Rh2 C23 C26 C24 69.9(7) . . . . ?
Rh2 C23 C26 C25 70.3(8) . . . . ?
Rh2 C23 C26 C33 -122(2) . . . . ?
Rh2 C23 C26 C33' -125(2) . . . . ?
Rh2 C23 C27 C28 -157.3(15) . . . . ?
Rh2 C23 C27' C28' 146(3) . . . . ?
Rh2 C24 C25 C26 -67.8(8) . . . . ?
Rh2 C24 C25 C31 122(3) . . . . ?
Rh2 C24 C25 C31' 125(2) . . . . ?
Rh2 C24 C29 C30 70(3) . . . . ?
Rh2 C24 C29' C30' -34(20) . . . . ?
Rh2 C25 C26 C23 -67.2(7) . . . . ?
Rh2 C25 C26 C24 -66.9(7) . . . . ?
Rh2 C25 C26 C33 122.5(16) . . . . ?
Rh2 C25 C26 C33' 164(9) . . . . ?
Rh2 C25 C31 C32 73(3) . . . . ?
Rh2 C25 C31' C32' -57(5) . . . . ?
Rh2 C26 C33 C34 -64(3) . . . . ?
Rh2 C26 C33' C34' 25(13) . . . . ?
Rh2 C35 C36 C37 57.3(11) . . . . ?
Rh2 C35 C40 C39 -54.9(10) . . . . ?
Rh2 C35 C40 C41 126.3(11) . . . . ?
Rh2 C35 C44 C43 -87(2) . . . . ?
Rh2 C36 C37 C38 57.4(11) . . . . ?
Rh2 C37 C38 C39 55.1(11) . . . . ?
Rh2 C38 C39 C40 59.1(10) . . . . ?
Rh2 C39 C40 C35 57.3(11) . . . . ?
Rh2 C39 C40 C41 -124.0(11) . . . . ?
Rh2 C40 C41 C42 96.0(14) . . . . ?
C23 C24 C25 Rh2 68.2(7) . . . . ?
C23 C24 C25 C26 0.4(10) . . . . ?
C23 C24 C25 C31 -169(3) . . . . ?
C23 C24 C25 C31' -167(2) . . . . ?
C23 C24 C29 C30 -28(3) . . . . ?
C23 C24 C29' C30' -117(14) . . . . ?
C23 C26 C33 C34 36(3) . . . . ?
C23 C26 C33' C34' 97(11) . . . . ?
C24 C23 C26 Rh2 -69.9(7) . . . . ?
C24 C23 C26 C25 0.4(10) . . . . ?
C24 C23 C26 C33 168.3(19) . . . . ?
C24 C23 C26 C33' 165(3) . . . . ?
C24 C23 C27 C28 -58(3) . . . . ?
C24 C23 C27' C28' -132(3) . . . . ?
C24 C25 C26 Rh2 66.9(7) . . . . ?
C24 C25 C26 C23 -0.4(10) . . . . ?
C24 C25 C26 C33 -170.7(16) . . . . ?
C24 C25 C26 C33' -129(9) . . . . ?
C24 C25 C31 C32 -30(4) . . . . ?
C24 C25 C31' C32' -144(4) . . . . ?
C24 C26 C33' C34' 115(11) . . . . ?
C25 C24 C29 C30 166.0(18) . . . . ?
C25 C24 C29' C30' 96(17) . . . . ?
C25 C26 C33 C34 -159(2) . . . . ?
C25 C26 C33' C34' -136(10) . . . . ?
C26 C23 C24 Rh2 69.2(7) . . . . ?
C26 C23 C24 C25 -0.4(10) . . . . ?
C26 C23 C24 C29 -170.3(18) . . . . ?
C26 C23 C24 C29' -165(6) . . . . ?
C26 C23 C27 C28 110(2) . . . . ?
C26 C23 C27' C28' 30(9) . . . . ?
C26 C24 C25 Rh2 67.8(8) . . . . ?
C26 C24 C25 C31 -170(3) . . . . ?
C26 C24 C25 C31' -167(3) . . . . ?
C26 C24 C29' C30' -147(9) . . . . ?
C26 C25 C31 C32 162.7(19) . . . . ?
C26 C25 C31' C32' 61(6) . . . . ?
C35 C36 C37 Rh2 -59.8(11) . . . . ?
C35 C36 C37 C38 -2.4(19) . . . . ?
C35 C40 C41 C42 3.0(18) . . . . ?
C36 C35 C40 Rh2 51.0(11) . . . . ?
C36 C35 C40 C39 -4.0(18) . . . . ?
C36 C35 C40 C41 177.3(11) . . . . ?
C36 C35 C44 C43 180.0(15) . . . . ?
C36 C37 C38 Rh2 -57.6(11) . . . . ?
C36 C37 C38 C39 -2.4(19) . . . . ?
C37 C38 C39 Rh2 -55.1(11) . . . . ?
C37 C38 C39 C40 3.9(19) . . . . ?
C38 C39 C40 Rh2 -58.0(10) . . . . ?
C38 C39 C40 C35 -0.7(17) . . . . ?
C38 C39 C40 C41 178.0(11) . . . . ?
C39 C40 C41 C42 -175.7(12) . . . . ?
C40 C35 C36 Rh2 -51.7(11) . . . . ?
C40 C35 C36 C37 5.6(19) . . . . ?
C40 C35 C44 C43 0(2) . . . . ?
C40 C41 C42 C43 -0.2(19) . . . . ?
C41 C42 C43 C44 -3(2) . . . . ?
C42 C43 C44 C35 3(2) . . . . ?
C44 C35 C36 Rh2 128.6(14) . . . . ?
C44 C35 C36 C37 -174.1(13) . . . . ?
C44 C35 C40 Rh2 -129.4(12) . . . . ?
C44 C35 C40 C39 175.7(12) . . . . ?
C44 C35 C40 C41 -3.1(17) . . . . ?
C27 C23 C24 Rh2 -120(2) . . . . ?
C27 C23 C24 C25 171(2) . . . . ?
C27 C23 C24 C26 171(2) . . . . ?
C27 C23 C24 C29 1(3) . . . . ?
C27 C23 C26 Rh2 118.2(18) . . . . ?
C27 C23 C26 C24 -172(2) . . . . ?
C27 C23 C26 C25 -171.4(18) . . . . ?
C27 C23 C26 C33 -4(3) . . . . ?
C29 C24 C25 Rh2 -121.2(17) . . . . ?
C29 C24 C25 C26 171.0(16) . . . . ?
C29 C24 C25 C31 1(3) . . . . ?
C31 C25 C26 Rh2 -120.7(19) . . . . ?
C31 C25 C26 C23 172.1(19) . . . . ?
C31 C25 C26 C24 172(2) . . . . ?
C31 C25 C26 C33 2(3) . . . . ?
C27' C23 C24 Rh2 -118(3) . . . . ?
C27' C23 C24 C25 172(3) . . . . ?
C27' C23 C24 C26 173(3) . . . . ?
C27' C23 C24 C29' 8(6) . . . . ?
C27' C23 C26 Rh2 126(6) . . . . ?
C27' C23 C26 C24 -164(7) . . . . ?
C27' C23 C26 C25 -163(6) . . . . ?
C27' C23 C26 C33' 1(7) . . . . ?
C29' C24 C25 Rh2 -141(9) . . . . ?
C29' C24 C25 C26 151(9) . . . . ?
C29' C24 C25 C31' -16(10) . . . . ?
C31' C25 C26 Rh2 -134(4) . . . . ?
C31' C25 C26 C23 159(4) . . . . ?
C31' C25 C26 C24 159(4) . . . . ?
C31' C25 C26 C33' 30(10) . . . . ?

loop_
_twin_individual_id
_twin_individual_mass_fraction_refined
1 0.649(2)
2 0.351(2)
